data_7050126
loop_
_publ_author_name
'Gudneppanavar Rajsekhar'
'Chebrolu P. Rao'
'Pauli Saarenketo'
'Kalle N\"attinen'
'Kari Rissanen'

_publ_section_title
;
 Complexation behaviour of hexadentate ligands possessing N2O4 and
 N2O2S2 cores: differential reactivity towards Co(II), Ni(II) and
 Zn(II) salts and structures of the products
;
_journal_issue 1
_journal_name_full 'New J. Chem.'
_journal_page_first 75
_journal_page_last 84
_journal_paper_doi 10.1039/b305313j
_journal_volume 28
_journal_year 2004
_chemical_formula_sum 'C15 H15 N O3 Zn0.5'
_chemical_formula_weight 289.96
_chemical_name_systematic
;
?
;
_space_group_IT_number 86
_symmetry_cell_setting tetragonal
_symmetry_Int_Tables_number 86
_symmetry_space_group_name_Hall '-P 4bc'
_symmetry_space_group_name_H-M 'P 42/n :2'
_atom_sites_solution_hydrogens geom
_atom_sites_solution_primary direct
_atom_sites_solution_secondary difmap
_audit_creation_method SHELXL-97
_cell_angle_alpha 90.00
_cell_angle_beta 90.00
_cell_angle_gamma 90.00
_cell_formula_units_Z 8
_cell_length_a 13.925(2)
_cell_length_b 13.925(2)
_cell_length_c 14.181(3)
_cell_measurement_reflns_used 9053
_cell_measurement_temperature 173(2)
_cell_measurement_theta_max 25.682
_cell_measurement_theta_min 2.91
_cell_volume 2749.8(8)
_computing_cell_refinement DENZO-SMN
_computing_data_collection Collect
_computing_data_reduction DENZO-SMN
_computing_molecular_graphics xp
_computing_publication_material 'SHELXL-97 (Sheldrick, 1997)'
_computing_structure_refinement 'SHELXL-97 (Sheldrick, 1997)'
_computing_structure_solution 'SHELXS-97 (Sheldrick, 1990)'
_diffrn_ambient_temperature 173(2)
_diffrn_measured_fraction_theta_full 0.956
_diffrn_measured_fraction_theta_max 0.956
_diffrn_measurement_device_type 'Nonius KappaCCD'
_diffrn_measurement_method 'Rotation in phi and omega, 2 deg.'
_diffrn_radiation_monochromator graphite
_diffrn_radiation_source 'fine-focus sealed tube'
_diffrn_radiation_type MoK\a
_diffrn_radiation_wavelength 0.71069
_diffrn_reflns_av_R_equivalents 0.1048
_diffrn_reflns_av_sigmaI/netI 0.0539
_diffrn_reflns_limit_h_max 16
_diffrn_reflns_limit_h_min -16
_diffrn_reflns_limit_k_max 16
_diffrn_reflns_limit_k_min -14
_diffrn_reflns_limit_l_max 17
_diffrn_reflns_limit_l_min -17
_diffrn_reflns_number 17541
_diffrn_reflns_theta_full 25.69
_diffrn_reflns_theta_max 25.69
_diffrn_reflns_theta_min 2.93
_exptl_absorpt_coefficient_mu 0.939
_exptl_crystal_colour Orange
_exptl_crystal_density_diffrn 1.401
_exptl_crystal_density_method 'not measured'
_exptl_crystal_description Blocks
_exptl_crystal_F_000 1208
_exptl_crystal_size_max 0.20
_exptl_crystal_size_mid 0.15
_exptl_crystal_size_min 0.10
_refine_diff_density_max 0.318
_refine_diff_density_min -0.323
_refine_diff_density_rms 0.061
_refine_ls_extinction_method none
_refine_ls_goodness_of_fit_ref 1.000
_refine_ls_hydrogen_treatment mixed
_refine_ls_matrix_type full
_refine_ls_number_parameters 181
_refine_ls_number_reflns 2496
_refine_ls_number_restraints 1
_refine_ls_restrained_S_all 1.000
_refine_ls_R_factor_all 0.0756
_refine_ls_R_factor_gt 0.0382
_refine_ls_shift/su_max 0.001
_refine_ls_shift/su_mean 0.000
_refine_ls_structure_factor_coef Fsqd
_refine_ls_weighting_details 'calc w=1/[\s^2^(Fo^2^)+(0.0218P)^2^+3.4869P] where P=(Fo^2^+2Fc^2^)/3'
_refine_ls_weighting_scheme calc
_refine_ls_wR_factor_gt 0.0708
_refine_ls_wR_factor_ref 0.0818
_reflns_number_gt 1712
_reflns_number_total 2496
_reflns_threshold_expression >2sigma(I)
_cod_data_source_file b305313j.txt
_cod_data_source_block importtr_b
_cod_depositor_comments
;
The following automatic conversions were performed:
'_symmetry_cell_setting' value 'Tetragonal' changed to 'tetragonal'
according to '/home/saulius/struct/CIF-dictionaries/cif_core.dic'
dictionary named 'cif_core.dic' version 2.4.1 from 2010-06-29.

Automatic conversion script
Id: cif_fix_enum 1527 2010-12-29 10:47:43Z saulius 
;
_cod_original_sg_symbol_H-M P4(2)/n
_cod_original_formula_sum 'C15 H15 N O3 Zn0.50'
_cod_database_code 7050126

loop_
_symmetry_equiv_pos_as_xyz
'x, y, z'
'-x+1/2, -y+1/2, z'
'-y, x+1/2, z+1/2'
'y+1/2, -x, z+1/2'
'-x, -y, -z'
'x-1/2, y-1/2, -z'
'y, -x-1/2, -z-1/2'
'-y-1/2, x, -z-1/2'

loop_
_atom_site_label
_atom_site_type_symbol
_atom_site_fract_x
_atom_site_fract_y
_atom_site_fract_z
_atom_site_U_iso_or_equiv
_atom_site_adp_type
_atom_site_occupancy
_atom_site_symmetry_multiplicity
_atom_site_calc_flag
_atom_site_refinement_flags
_atom_site_disorder_assembly
_atom_site_disorder_group
C2 C 0.7382(2) 0.4353(2) 0.8265(2) 0.0195(7) Uani 1 1 d . . .
C3 C 0.7072(2) 0.5169(2) 0.8795(2) 0.0237(7) Uani 1 1 d . . .
H3 H 0.6500 0.5127 0.9157 0.028 Uiso 1 1 calc R . .
C4 C 0.7597(2) 0.6037(2) 0.8794(2) 0.0297(8) Uani 1 1 d . . .
H4 H 0.7376 0.6561 0.9163 0.036 Uiso 1 1 calc R . .
C5 C 0.8438(2) 0.6140(2) 0.8258(2) 0.0296(8) Uani 1 1 d . . .
H5 H 0.8772 0.6735 0.8240 0.036 Uiso 1 1 calc R . .
C6 C 0.8777(2) 0.5342(2) 0.7747(2) 0.0241(7) Uani 1 1 d . . .
H6 H 0.9351 0.5398 0.7389 0.029 Uiso 1 1 calc R . .
C7 C 0.8272(2) 0.4453(2) 0.77568(19) 0.0196(7) Uani 1 1 d . . .
C9 C 0.9477(2) 0.3482(2) 0.6979(2) 0.0210(7) Uani 1 1 d . . .
H9 H 0.9890 0.4024 0.7012 0.025 Uiso 1 1 calc R . .
C10 C 0.9869(2) 0.2581(2) 0.6575(2) 0.0198(7) Uani 1 1 d . . .
C11 C 1.0896(2) 0.2475(2) 0.6564(2) 0.0267(8) Uani 1 1 d . . .
H11 H 1.1287 0.3002 0.6748 0.032 Uiso 1 1 calc R . .
C12 C 1.1341(2) 0.1607(2) 0.6287(2) 0.0311(8) Uani 1 1 d . . .
H12 H 1.2021 0.1553 0.6287 0.037 Uiso 1 1 calc R . .
C13 C 1.0767(2) 0.0822(2) 0.6012(2) 0.0313(8) Uani 1 1 d . . .
H13 H 1.1062 0.0229 0.5850 0.038 Uiso 1 1 calc R . .
C14 C 0.9748(2) 0.0912(2) 0.5972(2) 0.0259(7) Uani 1 1 d . . .
H14 H 0.9363 0.0388 0.5768 0.031 Uiso 1 1 calc R . .
C15 C 0.9315(2) 0.1789(2) 0.6241(2) 0.0193(7) Uani 1 1 d . . .
C17 C 0.8043(2) 0.2406(2) 0.52943(19) 0.0228(7) Uani 1 1 d . . .
H17A H 0.8224 0.2030 0.4729 0.027 Uiso 1 1 calc R . .
H17B H 0.8397 0.3022 0.5279 0.027 Uiso 1 1 calc R . .
N8 N 0.85934(16) 0.35788(16) 0.72962(15) 0.0173(5) Uani 1 1 d . . .
O1 O 0.68708(14) 0.35210(14) 0.82546(14) 0.0203(5) Uani 1 1 d . . .
O16 O 0.82916(14) 0.18723(14) 0.61458(13) 0.0199(5) Uani 1 1 d . . .
Zn18 Zn 0.7500 0.2500 0.74539(3) 0.01659(13) Uani 1 2 d S . .
O19 O 0.8505(3) 0.50691(18) 0.3758(2) 0.0634(9) Uani 1 1 d D . .
H19 H 0.846(4) 0.4482(9) 0.363(4) 0.095 Uiso 1 1 d D . .
C20 C 0.8426(3) 0.5132(3) 0.4738(3) 0.0475(11) Uani 1 1 d . . .
H20A H 0.8964 0.4793 0.5033 0.071 Uiso 1 1 calc R . .
H20B H 0.7820 0.4839 0.4941 0.071 Uiso 1 1 calc R . .
H20C H 0.8437 0.5808 0.4929 0.071 Uiso 1 1 calc R . .

loop_
_atom_site_aniso_label
_atom_site_aniso_U_11
_atom_site_aniso_U_22
_atom_site_aniso_U_33
_atom_site_aniso_U_23
_atom_site_aniso_U_13
_atom_site_aniso_U_12
C2 0.0246(17) 0.0200(17) 0.0139(15) 0.0035(12) -0.0015(13) 0.0015(13)
C3 0.0281(18) 0.0221(17) 0.0208(16) 0.0026(13) 0.0038(14) 0.0030(14)
C4 0.038(2) 0.0194(17) 0.0316(19) -0.0024(15) 0.0029(16) 0.0051(15)
C5 0.035(2) 0.0187(17) 0.0354(19) 0.0004(15) -0.0024(16) -0.0080(15)
C6 0.0204(17) 0.0253(17) 0.0266(18) 0.0033(13) 0.0022(13) -0.0028(13)
C7 0.0188(16) 0.0211(16) 0.0187(16) 0.0014(12) -0.0024(12) 0.0023(13)
C9 0.0207(17) 0.0219(17) 0.0204(17) 0.0007(13) 0.0019(13) -0.0052(13)
C10 0.0195(17) 0.0260(17) 0.0140(15) 0.0006(13) 0.0031(12) -0.0023(13)
C11 0.0217(18) 0.037(2) 0.0209(17) -0.0075(15) 0.0009(14) -0.0040(15)
C12 0.0214(18) 0.046(2) 0.0262(18) -0.0056(16) -0.0011(14) 0.0072(16)
C13 0.033(2) 0.033(2) 0.0284(19) -0.0052(15) -0.0016(16) 0.0118(16)
C14 0.032(2) 0.0243(18) 0.0208(16) -0.0035(14) -0.0007(14) 0.0002(14)
C15 0.0185(16) 0.0256(18) 0.0140(14) 0.0020(13) 0.0025(12) -0.0003(13)
C17 0.0205(16) 0.0362(19) 0.0118(14) 0.0017(13) -0.0008(12) -0.0023(15)
N8 0.0180(13) 0.0195(13) 0.0144(13) 0.0015(10) 0.0012(10) -0.0009(10)
O1 0.0216(11) 0.0212(11) 0.0181(11) -0.0020(9) 0.0040(9) -0.0037(9)
O16 0.0187(11) 0.0263(12) 0.0148(10) 0.0012(9) 0.0008(9) -0.0018(9)
Zn18 0.0177(3) 0.0187(3) 0.0133(2) 0.000 0.000 -0.0027(2)
O19 0.114(3) 0.0274(15) 0.0484(19) -0.0056(14) -0.0186(18) -0.0014(17)
C20 0.065(3) 0.030(2) 0.047(3) -0.0101(17) -0.019(2) 0.0060(19)

loop_
_atom_type_symbol
_atom_type_description
_atom_type_scat_dispersion_real
_atom_type_scat_dispersion_imag
_atom_type_scat_source
C C 0.0033 0.0016 'International Tables Vol C Tables 4.2.6.8 and 6.1.1.4'
H H 0.0000 0.0000 'International Tables Vol C Tables 4.2.6.8 and 6.1.1.4'
N N 0.0061 0.0033 'International Tables Vol C Tables 4.2.6.8 and 6.1.1.4'
O O 0.0106 0.0060 'International Tables Vol C Tables 4.2.6.8 and 6.1.1.4'
Zn Zn 0.2839 1.4301 'International Tables Vol C Tables 4.2.6.8 and 6.1.1.4'

loop_
_geom_angle_atom_site_label_1
_geom_angle_atom_site_label_2
_geom_angle_atom_site_label_3
_geom_angle
_geom_angle_site_symmetry_1
_geom_angle_site_symmetry_3
_geom_angle_publ_flag
O1 C2 C3 121.7(3) . . ?
O1 C2 C7 121.8(3) . . ?
C3 C2 C7 116.5(3) . . ?
C4 C3 C2 121.6(3) . . ?
C4 C3 H3 119.2 . . ?
C2 C3 H3 119.2 . . ?
C5 C4 C3 121.4(3) . . ?
C5 C4 H4 119.3 . . ?
C3 C4 H4 119.3 . . ?
C4 C5 C6 118.5(3) . . ?
C4 C5 H5 120.8 . . ?
C6 C5 H5 120.8 . . ?
C5 C6 C7 121.1(3) . . ?
C5 C6 H6 119.5 . . ?
C7 C6 H6 119.5 . . ?
C6 C7 C2 120.9(3) . . ?
C6 C7 N8 124.9(3) . . ?
C2 C7 N8 114.1(2) . . ?
N8 C9 C10 124.2(3) . . ?
N8 C9 H9 117.9 . . ?
C10 C9 H9 117.9 . . ?
C15 C10 C11 117.0(3) . . ?
C15 C10 C9 125.7(3) . . ?
C11 C10 C9 117.2(3) . . ?
C12 C11 C10 121.8(3) . . ?
C12 C11 H11 119.1 . . ?
C10 C11 H11 119.1 . . ?
C13 C12 C11 119.5(3) . . ?
C13 C12 H12 120.3 . . ?
C11 C12 H12 120.3 . . ?
C12 C13 C14 120.5(3) . . ?
C12 C13 H13 119.8 . . ?
C14 C13 H13 119.8 . . ?
C15 C14 C13 119.3(3) . . ?
C15 C14 H14 120.4 . . ?
C13 C14 H14 120.4 . . ?
C14 C15 C10 121.8(3) . . ?
C14 C15 O16 117.9(3) . . ?
C10 C15 O16 120.3(2) . . ?
O16 C17 C17 108.72(19) . 2_655 ?
O16 C17 H17A 109.9 . . ?
C17 C17 H17A 109.9 2_655 . ?
O16 C17 H17B 109.9 . . ?
C17 C17 H17B 109.9 2_655 . ?
H17A C17 H17B 108.3 . . ?
C9 N8 C7 121.8(2) . . ?
C9 N8 Zn18 128.7(2) . . ?
C7 N8 Zn18 108.72(17) . . ?
C2 O1 Zn18 112.28(17) . . ?
C15 O16 C17 110.8(2) . . ?
C15 O16 Zn18 115.18(16) . . ?
C17 O16 Zn18 110.86(16) . . ?
O1 Zn18 O1 111.57(11) 2_655 . ?
O1 Zn18 N8 82.75(8) 2_655 2_655 ?
O1 Zn18 N8 104.07(8) . 2_655 ?
O1 Zn18 N8 104.07(8) 2_655 . ?
O1 Zn18 N8 82.75(8) . . ?
N8 Zn18 N8 168.06(12) 2_655 . ?
O1 Zn18 O16 88.75(8) 2_655 . ?
O1 Zn18 O16 156.60(7) . . ?
N8 Zn18 O16 89.43(8) 2_655 . ?
N8 Zn18 O16 81.04(8) . . ?
O1 Zn18 O16 156.60(7) 2_655 2_655 ?
O1 Zn18 O16 88.75(8) . 2_655 ?
N8 Zn18 O16 81.04(8) 2_655 2_655 ?
N8 Zn18 O16 89.43(8) . 2_655 ?
O16 Zn18 O16 74.35(10) . 2_655 ?
C20 O19 H19 106(4) . . ?
O19 C20 H20A 109.5 . . ?
O19 C20 H20B 109.5 . . ?
H20A C20 H20B 109.5 . . ?
O19 C20 H20C 109.5 . . ?
H20A C20 H20C 109.5 . . ?
H20B C20 H20C 109.5 . . ?

loop_
_geom_bond_atom_site_label_1
_geom_bond_atom_site_label_2
_geom_bond_distance
_geom_bond_site_symmetry_2
_geom_bond_publ_flag
C2 O1 1.360(3) . ?
C2 C3 1.429(4) . ?
C2 C7 1.441(4) . ?
C3 C4 1.411(4) . ?
C3 H3 0.9500 . ?
C4 C5 1.404(4) . ?
C4 H4 0.9500 . ?
C5 C6 1.408(4) . ?
C5 H5 0.9500 . ?
C6 C7 1.423(4) . ?
C6 H6 0.9500 . ?
C7 N8 1.452(4) . ?
C9 N8 1.317(4) . ?
C9 C10 1.483(4) . ?
C9 H9 0.9500 . ?
C10 C15 1.427(4) . ?
C10 C11 1.439(4) . ?
C11 C12 1.414(4) . ?
C11 H11 0.9500 . ?
C12 C13 1.408(5) . ?
C12 H12 0.9500 . ?
C13 C14 1.426(5) . ?
C13 H13 0.9500 . ?
C14 C15 1.414(4) . ?
C14 H14 0.9500 . ?
C15 O16 1.436(3) . ?
C17 O16 1.459(3) . ?
C17 C17 1.535(6) 2_655 ?
C17 H17A 0.9900 . ?
C17 H17B 0.9900 . ?
N8 Zn18 2.151(2) . ?
O1 Zn18 2.0195(19) . ?
O16 Zn18 2.328(2) . ?
Zn18 O1 2.0195(19) 2_655 ?
Zn18 N8 2.151(2) 2_655 ?
Zn18 O16 2.328(2) 2_655 ?
O19 C20 1.397(5) . ?
O19 H19 0.840(3) . ?
C20 H20A 0.9800 . ?
C20 H20B 0.9800 . ?
C20 H20C 0.9800 . ?

loop_
_geom_hbond_atom_site_label_D
_geom_hbond_atom_site_label_H
_geom_hbond_atom_site_label_A
_geom_hbond_distance_DH
_geom_hbond_distance_HA
_geom_hbond_distance_DA
_geom_hbond_angle_DHA
_geom_hbond_site_symmetry_A
C17 H17A O1 0.99 2.62 3.134(3) 112.2 4_564
O19 H19 O1 0.840(3) 1.959(8) 2.794(3) 173(5) 4_564

loop_
_geom_torsion_atom_site_label_1
_geom_torsion_atom_site_label_2
_geom_torsion_atom_site_label_3
_geom_torsion_atom_site_label_4
_geom_torsion
_geom_torsion_site_symmetry_1
_geom_torsion_site_symmetry_2
_geom_torsion_site_symmetry_3
_geom_torsion_site_symmetry_4
_geom_torsion_publ_flag
O1 C2 C3 C4 -179.1(3) . . . . ?
C7 C2 C3 C4 2.1(4) . . . . ?
C2 C3 C4 C5 1.1(5) . . . . ?
C3 C4 C5 C6 -2.7(5) . . . . ?
C4 C5 C6 C7 1.1(5) . . . . ?
C5 C6 C7 C2 2.2(4) . . . . ?
C5 C6 C7 N8 -176.4(3) . . . . ?
O1 C2 C7 C6 177.5(3) . . . . ?
C3 C2 C7 C6 -3.6(4) . . . . ?
O1 C2 C7 N8 -3.8(4) . . . . ?
C3 C2 C7 N8 175.0(2) . . . . ?
N8 C9 C10 C15 17.5(5) . . . . ?
N8 C9 C10 C11 -159.0(3) . . . . ?
C15 C10 C11 C12 -3.5(4) . . . . ?
C9 C10 C11 C12 173.2(3) . . . . ?
C10 C11 C12 C13 0.2(5) . . . . ?
C11 C12 C13 C14 2.6(5) . . . . ?
C12 C13 C14 C15 -1.9(5) . . . . ?
C13 C14 C15 C10 -1.7(4) . . . . ?
C13 C14 C15 O16 176.8(3) . . . . ?
C11 C10 C15 C14 4.3(4) . . . . ?
C9 C10 C15 C14 -172.2(3) . . . . ?
C11 C10 C15 O16 -174.1(3) . . . . ?
C9 C10 C15 O16 9.4(4) . . . . ?
C10 C9 N8 C7 174.8(3) . . . . ?
C10 C9 N8 Zn18 5.9(4) . . . . ?
C6 C7 N8 C9 13.5(4) . . . . ?
C2 C7 N8 C9 -165.1(3) . . . . ?
C6 C7 N8 Zn18 -175.6(2) . . . . ?
C2 C7 N8 Zn18 5.7(3) . . . . ?
C3 C2 O1 Zn18 -179.4(2) . . . . ?
C7 C2 O1 Zn18 -0.6(3) . . . . ?
C14 C15 O16 C17 -100.6(3) . . . . ?
C10 C15 O16 C17 77.9(3) . . . . ?
C14 C15 O16 Zn18 132.6(2) . . . . ?
C10 C15 O16 Zn18 -48.9(3) . . . . ?
C17 C17 O16 C15 -172.4(3) 2_655 . . . ?
C17 C17 O16 Zn18 -43.2(3) 2_655 . . . ?
C2 O1 Zn18 O1 105.34(18) . . . 2_655 ?
C2 O1 Zn18 N8 -167.00(18) . . . 2_655 ?
C2 O1 Zn18 N8 3.03(18) . . . . ?
C2 O1 Zn18 O16 -43.4(3) . . . . ?
C2 O1 Zn18 O16 -86.56(18) . . . 2_655 ?
C9 N8 Zn18 O1 54.7(2) . . . 2_655 ?
C7 N8 Zn18 O1 -115.32(17) . . . 2_655 ?
C9 N8 Zn18 O1 165.2(2) . . . . ?
C7 N8 Zn18 O1 -4.82(16) . . . . ?
C9 N8 Zn18 N8 -69.1(2) . . . 2_655 ?
C7 N8 Zn18 N8 120.86(16) . . . 2_655 ?
C9 N8 Zn18 O16 -31.8(2) . . . . ?
C7 N8 Zn18 O16 158.25(17) . . . . ?
C9 N8 Zn18 O16 -106.0(2) . . . 2_655 ?
C7 N8 Zn18 O16 84.00(17) . . . 2_655 ?
C15 O16 Zn18 O1 -54.05(18) . . . 2_655 ?
C17 O16 Zn18 O1 179.22(17) . . . 2_655 ?
C15 O16 Zn18 O1 97.1(2) . . . . ?
C17 O16 Zn18 O1 -29.6(3) . . . . ?
C15 O16 Zn18 N8 -136.81(18) . . . 2_655 ?
C17 O16 Zn18 N8 96.45(17) . . . 2_655 ?
C15 O16 Zn18 N8 50.40(17) . . . . ?
C17 O16 Zn18 N8 -76.33(17) . . . . ?
C15 O16 Zn18 O16 142.3(2) . . . 2_655 ?
C17 O16 Zn18 O16 15.60(14) . . . 2_655 ?
